data_7237647
loop_
_publ_author_name
'Xu, Yuangang'
'Tian, Lili'
'Li, Dongxue'
'Wang, Pengcheng'
'Lu, Ming'

_publ_section_title
;
 A series of energetic cyclo-pentazolate salts: rapid synthesis,
 characterization, and promising performance
;
_journal_issue 20
_journal_name_full 'Journal of Materials Chemistry A'
_journal_page_first 12468
_journal_paper_doi 10.1039/C9TA01077G
_journal_volume 7
_journal_year 2019
_chemical_formula_moiety 'C3 H7 N8, N5'
_chemical_formula_sum 'C3 H7 N13'
_chemical_formula_weight 225.22
_space_group_crystal_system monoclinic
_space_group_IT_number 14
_space_group_name_Hall '-P 2ybc'
_space_group_name_H-M_alt 'P 1 21/c 1'
_atom_sites_solution_hydrogens mixed
_atom_sites_solution_primary dual
_audit_creation_date 2018-12-12
_audit_creation_method
;
Olex2 1.2
(compiled 2018.05.29 svn.r3508 for OlexSys, GUI svn.r5506)
;
_audit_update_record
;
2018-12-13 deposited with the CCDC.	2019-03-29 downloaded from the CCDC.
;
_cell_angle_alpha 90
_cell_angle_beta 101.864(7)
_cell_angle_gamma 90
_cell_formula_units_Z 4
_cell_length_a 8.083(3)
_cell_length_b 7.141(2)
_cell_length_c 16.094(5)
_cell_measurement_reflns_used 671
_cell_measurement_temperature 173
_cell_measurement_theta_max 21.272
_cell_measurement_theta_min 3.131
_cell_volume 909.1(5)
_computing_cell_refinement 'SAINT v8.34A (Bruker, 2013)'
_computing_data_reduction 'SAINT v8.34A (Bruker, 2013)'
_computing_molecular_graphics 'Olex2 (Dolomanov et al., 2009)'
_computing_publication_material 'Olex2 (Dolomanov et al., 2009)'
_computing_structure_refinement 'ShelXL (Sheldrick, 2015)'
_computing_structure_solution 'ShelXT (Sheldrick, 2015)'
_diffrn_ambient_temperature 173
_diffrn_measured_fraction_theta_full 0.991
_diffrn_measured_fraction_theta_max 0.978
_diffrn_measurement_device_type 'Bruker APEX-II CCD'
_diffrn_measurement_method '\f and \w scans'
_diffrn_radiation_type MoK\a
_diffrn_radiation_wavelength 0.71073
_diffrn_reflns_av_R_equivalents 0.0690
_diffrn_reflns_av_unetI/netI 0.0700
_diffrn_reflns_Laue_measured_fraction_full 0.991
_diffrn_reflns_Laue_measured_fraction_max 0.978
_diffrn_reflns_limit_h_max 10
_diffrn_reflns_limit_h_min -10
_diffrn_reflns_limit_k_max 9
_diffrn_reflns_limit_k_min -8
_diffrn_reflns_limit_l_max 20
_diffrn_reflns_limit_l_min -19
_diffrn_reflns_number 6113
_diffrn_reflns_point_group_measured_fraction_full 0.991
_diffrn_reflns_point_group_measured_fraction_max 0.978
_diffrn_reflns_theta_full 25.242
_diffrn_reflns_theta_max 27.187
_diffrn_reflns_theta_min 2.575
_diffrn_standards_number 0
_exptl_absorpt_coefficient_mu 0.129
_exptl_absorpt_correction_T_max 0.7455
_exptl_absorpt_correction_T_min 0.6161
_exptl_absorpt_correction_type multi-scan
_exptl_absorpt_process_details
'SADABS-2014/5 (Bruker,2014/5) was used for absorption correction. wR2(int) was 0.0707 before and 0.0484 after correction. The Ratio of minimum to maximum transmission is 0.8378. The \l/2 correction factor is 0.00150.'
_exptl_crystal_colour colourless
_exptl_crystal_colour_primary colourless
_exptl_crystal_density_diffrn 1.645
_exptl_crystal_description needle
_exptl_crystal_F_000 464
_exptl_crystal_size_max 0.12
_exptl_crystal_size_mid 0.06
_exptl_crystal_size_min 0.03
_refine_diff_density_max 0.225
_refine_diff_density_min -0.249
_refine_diff_density_rms 0.059
_refine_ls_extinction_method none
_refine_ls_goodness_of_fit_ref 0.987
_refine_ls_hydrogen_treatment mixed
_refine_ls_matrix_type full
_refine_ls_number_parameters 154
_refine_ls_number_reflns 1976
_refine_ls_number_restraints 1
_refine_ls_restrained_S_all 0.987
_refine_ls_R_factor_all 0.1047
_refine_ls_R_factor_gt 0.0572
_refine_ls_shift/su_max 0.000
_refine_ls_shift/su_mean 0.000
_refine_ls_structure_factor_coef Fsqd
_refine_ls_weighting_details 'w=1/[\s^2^(Fo^2^)+(0.0698P)^2^] where P=(Fo^2^+2Fc^2^)/3'
_refine_ls_weighting_scheme calc
_refine_ls_wR_factor_gt 0.1292
_refine_ls_wR_factor_ref 0.1507
_reflns_Friedel_coverage 0.000
_reflns_number_gt 1176
_reflns_number_total 1976
_reflns_threshold_expression 'I > 2\s(I)'
_cod_data_source_file c9ta01077g2.cif
_cod_data_source_block zz
_cod_original_cell_volume 909.2(5)
_cod_database_code 7237647
_shelx_shelxl_version_number 2018/3
_shelx_space_group_comment
;
The symmetry employed for this shelxl refinement is uniquely defined
by the following loop, which should always be used as a source of
symmetry information in preference to the above space-group names.
They are only intended as comments.
;
_shelx_estimated_absorpt_t_max 0.996
_shelx_estimated_absorpt_t_min 0.985
_olex2_refinement_description
;
1. Fixed Uiso
 At 1.2 times of:
  All N(H) groups, All N(H,H) groups
2. Restrained distances
 N12-H12B \\sim N12-H12A
 with sigma of 0.02
3.a Rotating group:
 N12(H12A)
3.b X=CH2 refined with riding coordinates:
 N13(H13A,H13B), N6(H6A,H6B)
;
_olex2_submission_special_instructions 'No special instructions were received'

loop_
_space_group_symop_operation_xyz
'x, y, z'
'-x, y+1/2, -z+1/2'
'-x, -y, -z'
'x, -y-1/2, z-1/2'

loop_
_atom_site_label
_atom_site_type_symbol
_atom_site_fract_x
_atom_site_fract_y
_atom_site_fract_z
_atom_site_U_iso_or_equiv
_atom_site_adp_type
_atom_site_occupancy
_atom_site_site_symmetry_order
_atom_site_calc_flag
_atom_site_refinement_flags_posn
N9 N 0.7192(3) 0.7303(3) 0.73511(14) 0.0280(5) Uani 1 1 d .
N11 N 0.9356(3) 0.7194(3) 0.83758(15) 0.0296(5) Uani 1 1 d .
N8 N 0.8060(3) 1.0192(3) 0.77487(15) 0.0304(6) Uani 1 1 d .
N10 N 0.7447(3) 0.5379(3) 0.75005(15) 0.0286(5) Uani 1 1 d .
N7 N 0.6624(3) 1.0154(3) 0.70838(15) 0.0318(6) Uani 1 1 d .
N13 N 0.9499(3) 0.3889(3) 0.85257(16) 0.0368(6) Uani 1 1 d .
H13A H 0.909907 0.276964 0.836797 0.044 Uiso 1 1 calc R
H13B H 1.038303 0.400689 0.894468 0.044 Uiso 1 1 calc R
N1 N 0.3832(3) 0.4225(3) 0.56644(17) 0.0420(7) Uani 1 1 d .
N4 N 0.2252(3) 0.2222(3) 0.49186(16) 0.0412(7) Uani 1 1 d .
N3 N 0.3438(3) 0.1329(3) 0.54467(17) 0.0414(6) Uani 1 1 d .
N6 N 0.4791(3) 0.7907(3) 0.62601(15) 0.0365(6) Uani 1 1 d .
H6A H 0.456307 0.671014 0.616930 0.044 Uiso 1 1 calc R
H6B H 0.414502 0.875948 0.595913 0.044 Uiso 1 1 calc R
N2 N 0.4418(3) 0.2572(3) 0.59054(16) 0.0368(6) Uani 1 1 d .
N12 N 1.0816(3) 0.7559(3) 0.89915(18) 0.0393(6) Uani 1 1 d D
H12A H 1.153035 0.822976 0.876268 0.047 Uiso 1 1 d DGR
N5 N 0.2486(3) 0.4025(3) 0.50550(17) 0.0450(7) Uani 1 1 d .
C2 C 0.8310(3) 0.8392(3) 0.78688(17) 0.0279(6) Uani 1 1 d .
C3 C 0.8769(3) 0.5399(3) 0.81319(17) 0.0279(6) Uani 1 1 d .
C1 C 0.6091(3) 0.8417(3) 0.68419(18) 0.0290(6) Uani 1 1 d .
H7 H 0.614(3) 1.131(4) 0.6782(18) 0.039(8) Uiso 1 1 d .
H12B H 1.067(4) 0.821(4) 0.9444(17) 0.067(12) Uiso 1 1 d D

loop_
_atom_site_aniso_label
_atom_site_aniso_U_11
_atom_site_aniso_U_22
_atom_site_aniso_U_33
_atom_site_aniso_U_23
_atom_site_aniso_U_13
_atom_site_aniso_U_12
N9 0.0304(12) 0.0173(10) 0.0327(13) -0.0013(9) -0.0022(11) -0.0020(9)
N11 0.0279(12) 0.0233(11) 0.0330(13) -0.0017(9) -0.0043(11) -0.0011(9)
N8 0.0273(12) 0.0208(11) 0.0399(14) -0.0016(10) -0.0002(11) -0.0016(9)
N10 0.0309(12) 0.0168(11) 0.0340(13) 0.0005(9) -0.0029(11) 0.0007(9)
N7 0.0300(12) 0.0194(11) 0.0422(14) 0.0006(11) -0.0018(11) -0.0006(9)
N13 0.0370(13) 0.0216(12) 0.0436(15) -0.0001(10) -0.0110(12) -0.0005(10)
N1 0.0504(16) 0.0239(12) 0.0472(17) -0.0014(11) -0.0002(14) -0.0007(11)
N4 0.0373(14) 0.0358(14) 0.0441(16) 0.0003(12) -0.0067(13) -0.0014(11)
N3 0.0448(15) 0.0272(12) 0.0462(16) 0.0015(11) -0.0044(13) 0.0005(11)
N6 0.0337(13) 0.0213(11) 0.0455(16) 0.0017(10) -0.0132(12) 0.0010(9)
N2 0.0354(13) 0.0323(13) 0.0379(15) 0.0004(11) -0.0038(12) 0.0029(10)
N12 0.0307(14) 0.0332(14) 0.0474(17) -0.0078(12) -0.0078(12) -0.0046(11)
N5 0.0476(16) 0.0317(13) 0.0490(17) 0.0047(12) -0.0057(14) 0.0059(11)
C2 0.0265(14) 0.0269(13) 0.0287(15) -0.0003(12) 0.0020(12) 0.0001(11)
C3 0.0301(14) 0.0198(13) 0.0322(15) -0.0010(11) 0.0030(13) 0.0008(11)
C1 0.0254(14) 0.0237(12) 0.0368(17) 0.0028(12) 0.0039(13) 0.0026(11)

loop_
_atom_type_symbol
_atom_type_description
_atom_type_scat_dispersion_real
_atom_type_scat_dispersion_imag
_atom_type_scat_source
C C 0.0033 0.0016 'International Tables Vol C Tables 4.2.6.8 and 6.1.1.4'
H H 0.0000 0.0000 'International Tables Vol C Tables 4.2.6.8 and 6.1.1.4'
N N 0.0061 0.0033 'International Tables Vol C Tables 4.2.6.8 and 6.1.1.4'

loop_
_geom_angle_atom_site_label_1
_geom_angle_atom_site_label_2
_geom_angle_atom_site_label_3
_geom_angle
C2 N9 N10 113.8(2)
C1 N9 N10 137.9(2)
C1 N9 C2 108.2(2)
C2 N11 N12 129.8(2)
C2 N11 C3 106.1(2)
C3 N11 N12 124.0(2)
C2 N8 N7 99.9(2)
C3 N10 N9 100.92(19)
N8 N7 H7 122.3(17)
C1 N7 N8 113.8(2)
C1 N7 H7 123.6(17)
H13A N13 H13B 120.0
C3 N13 H13A 120.0
C3 N13 H13B 120.0
N2 N1 N5 108.6(2)
N3 N4 N5 108.0(2)
N4 N3 N2 108.2(2)
H6A N6 H6B 120.0
C1 N6 H6A 120.0
C1 N6 H6B 120.0
N1 N2 N3 107.8(2)
N11 N12 H12A 109.4
N11 N12 H12B 116(2)
H12A N12 H12B 105.3
N4 N5 N1 107.5(2)
N9 C2 N11 105.4(2)
N8 C2 N9 114.4(2)
N8 C2 N11 140.2(2)
N10 C3 N11 113.8(2)
N10 C3 N13 124.9(2)
N13 C3 N11 121.4(2)
N9 C1 N7 103.7(2)
N6 C1 N9 127.4(2)
N6 C1 N7 128.9(3)

loop_
_geom_bond_atom_site_label_1
_geom_bond_atom_site_label_2
_geom_bond_distance
N9 N10 1.402(3)
N9 C2 1.344(3)
N9 C1 1.341(3)
N11 N12 1.400(3)
N11 C2 1.353(3)
N11 C3 1.394(3)
N8 N7 1.408(3)
N8 C2 1.309(3)
N10 C3 1.315(3)
N7 C1 1.344(3)
N7 H7 1.00(3)
N13 H13A 0.8800
N13 H13B 0.8800
N13 C3 1.326(3)
N1 N2 1.301(3)
N1 N5 1.314(3)
N4 N3 1.309(3)
N4 N5 1.313(3)
N3 N2 1.312(3)
N6 H6A 0.8800
N6 H6B 0.8800
N6 C1 1.307(3)
N12 H12A 0.8868
N12 H12B 0.894(18)

loop_
_geom_hbond_atom_site_label_D
_geom_hbond_atom_site_label_H
_geom_hbond_atom_site_label_A
_geom_hbond_distance_DH
_geom_hbond_distance_HA
_geom_hbond_distance_DA
_geom_hbond_angle_DHA
_geom_hbond_site_symmetry_A
_geom_hbond_publ_flag
N6 H6A N1 0.88 1.99 2.851(3) 165.5 . yes
N6 H6B N3 0.88 2.04 2.880(3) 158.2 1_565 yes
N7 H7 N2 1.00(3) 1.98(3) 2.893(3) 151(2) 1_565 yes
